data_4130671
loop_
_publ_author_name
'He, Qing'
'Zhang, Zhan'
'Brewster, James T.'
'Lynch, Vincent M.'
'Kim, Sung Kuk'
'Sessler, Jonathan L.'

_publ_section_title
;
 Hemispherand-Strapped Calix[4]pyrrole: An Ion-pair Receptor for the
 Recognition and Extraction of Lithium Nitrite.
;
_journal_issue 31
_journal_name_full 'Journal of the American Chemical Society'
_journal_page_first 9779
_journal_page_last 9782
_journal_paper_doi 10.1021/jacs.6b05713
_journal_volume 138
_journal_year 2016
_chemical_formula_moiety 'C50 H56 Li N9 O6, 3(C2 H3 N)'
_chemical_formula_sum 'C56 H65 Li N12 O6'
_chemical_formula_weight 1009.14
_space_group_crystal_system triclinic
_space_group_IT_number 2
_space_group_name_Hall '-P 1'
_space_group_name_H-M_alt 'P -1'
_atom_sites_solution_hydrogens mixed
_atom_sites_solution_primary direct
_audit_creation_date 2016-06-03
_audit_creation_method
;
Olex2 1.2
(compiled 2016.02.19 svn.r3266 for OlexSys, GUI svn.r5155)
;
_cell_angle_alpha 86.6932(19)
_cell_angle_beta 83.3607(19)
_cell_angle_gamma 69.639(2)
_cell_formula_units_Z 2
_cell_length_a 13.8350(3)
_cell_length_b 13.9110(3)
_cell_length_c 14.7899(3)
_cell_measurement_reflns_used 36551
_cell_measurement_temperature 100.00(10)
_cell_measurement_theta_max 73.4340
_cell_measurement_theta_min 2.9990
_cell_volume 2650.23(10)
_computing_cell_refinement 'CrysAlisPro 1.171.38.27t (Agilent, 2015)'
_computing_data_collection 'CrysAlisPro 1.171.38.27t (Agilent, 2015)'
_computing_data_reduction 'CrysAlisPro 1.171.38.27t (Agilent, 2015)'
_computing_molecular_graphics 'Olex2 (Dolomanov et al., 2009)'
_computing_publication_material 'Olex2 (Dolomanov et al., 2009)'
_computing_structure_refinement 'ShelXL (Sheldrick, 2015)'
_computing_structure_solution 'ShelXT (Sheldrick, 2015)'
_diffrn_ambient_environment N~2~
_diffrn_ambient_temperature 100.00(10)
_diffrn_detector 'CCD plate'
_diffrn_detector_area_resol_mean 5.2940
_diffrn_detector_type AtlasS2
_diffrn_measured_fraction_theta_full 0.997
_diffrn_measured_fraction_theta_max 0.981
_diffrn_measurement_details
;
List of Runs (angles in degrees, time in seconds):

  # Type    Start    End  Width  t~exp~   \w     \q     \k     \f   Frames
--------------------------------------------------------------------------
  1  \w    -65.00  33.00   1.00    1.00    --  -40.84  38.00 -90.00   98
  2  \w   -115.00 -16.00   1.00    1.00    --  -40.84 -38.00  90.00   99
  3  \w    -65.00  33.00   1.00    1.00    --  -40.84  38.00  30.00   98
  4  \w     23.00  97.00   1.00    1.00    --   40.84-125.00  30.00   74
  5  \w     34.00 122.00   1.00    3.00    --  106.76-125.00  60.00   88
  6  \w     24.00 109.00   1.00    3.00    --  106.76 -94.00-180.00   85
  7  \w     94.00 178.00   1.00    3.00    --  106.76 125.00-180.00   84
  8  \w     30.00 135.00   1.00    3.00    --  106.76 -30.00 120.00  105
  9  \w     24.00 109.00   1.00    3.00    --  106.76 -94.00  90.00   85
 10  \w     81.00 178.00   1.00    3.00    --  106.76  45.00-180.00   97
 11  \w     81.00 178.00   1.00    3.00    --  106.76  45.00 -60.00   97
 12  \w     34.00 136.00   1.00    3.00    --  106.76 -61.00-150.00  102
 13  \w     30.00 135.00   1.00    3.00    --  106.76 -30.00-120.00  105
 14  \w     74.00 178.00   1.00    3.00    --  106.76  77.00-120.00  104
 15  \w   -114.00 -13.00   1.00    1.00    --  -40.84 -57.00   0.00  101
 16  \w   -117.00  -8.00   1.00    1.00    --  -40.84 -77.00 -90.00  109
 17  \w      8.00 117.00   1.00    1.00    --   40.84  77.00-150.00  109
 18  \w      1.00  82.00   1.00    1.00    --   40.84 -99.00 120.00   81
 19  \w     78.00 178.00   1.00    3.00    --  106.76  61.00 150.00  100
 20  \w     78.00 178.00   1.00    3.00    --  106.76  61.00 120.00  100
 21  \w     74.00 178.00   1.00    3.00    --  106.76  77.00 -30.00  104
 22  \w     74.00 178.00   1.00    3.00    --  106.76  77.00 -60.00  104
 23  \w     54.00 178.00   1.00    3.00    --  106.76  15.00  90.00  124
 24  \w     74.00 178.00   1.00    3.00    --  106.76  77.00  30.00  104
 25  \w     74.00 178.00   1.00    3.00    --  106.76  77.00  60.00  104
 26  \w     78.00 178.00   1.00    3.00    --  106.76  61.00-150.00  100
 27  \w   -117.00  -8.00   1.00    1.00    --  -40.84 -77.00 -30.00  109
 28  \w   -117.00  -8.00   1.00    1.00    --  -40.84 -77.00-180.00  109
 29  \w   -115.00 -16.00   1.00    1.00    --  -40.84 -38.00-120.00   99
 30  \w      8.00 117.00   1.00    1.00    --   40.84  77.00 120.00  109
 31  \w     74.00 144.00   1.00    3.00    --  106.76  77.00   0.00   70
 32  \w     74.00 178.00   1.00    3.00    --  106.76  77.00  90.00  104
;
_diffrn_measurement_device 'four-circle diffractometer'
_diffrn_measurement_device_type 'SuperNova, Dual, Cu at zero, AtlasS2'
_diffrn_measurement_method '\w scans'
_diffrn_orient_matrix_type 'CrysAlisPro convention (1999,Acta A55,543-557)'
_diffrn_orient_matrix_UB_11 -0.0382440000
_diffrn_orient_matrix_UB_12 0.0979252000
_diffrn_orient_matrix_UB_13 -0.0593222000
_diffrn_orient_matrix_UB_21 -0.0354136000
_diffrn_orient_matrix_UB_22 -0.0590084000
_diffrn_orient_matrix_UB_23 -0.0667392000
_diffrn_orient_matrix_UB_31 -0.1074192000
_diffrn_orient_matrix_UB_32 0.0297818000
_diffrn_orient_matrix_UB_33 0.0550238000
_diffrn_radiation_monochromator mirror
_diffrn_radiation_probe x-ray
_diffrn_radiation_type CuK\a
_diffrn_radiation_wavelength 1.54184
_diffrn_reflns_av_R_equivalents 0.0341
_diffrn_reflns_av_unetI/netI 0.0192
_diffrn_reflns_Laue_measured_fraction_full 0.997
_diffrn_reflns_Laue_measured_fraction_max 0.981
_diffrn_reflns_limit_h_max 17
_diffrn_reflns_limit_h_min -17
_diffrn_reflns_limit_k_max 17
_diffrn_reflns_limit_k_min -17
_diffrn_reflns_limit_l_max 18
_diffrn_reflns_limit_l_min -18
_diffrn_reflns_number 49679
_diffrn_reflns_point_group_measured_fraction_full 0.997
_diffrn_reflns_point_group_measured_fraction_max 0.981
_diffrn_reflns_theta_full 67.684
_diffrn_reflns_theta_max 73.504
_diffrn_reflns_theta_min 3.009
_diffrn_source 'micro-focus sealed X-ray tube'
_diffrn_source_type 'SuperNova (Cu) X-ray Source'
_exptl_absorpt_coefficient_mu 0.678
_exptl_absorpt_correction_T_max 1.00000
_exptl_absorpt_correction_T_min 0.62205
_exptl_absorpt_correction_type multi-scan
_exptl_absorpt_process_details
;
CrysAlisPro 1.171.38.27t (Agilent, 2015)
Empirical absorption correction using spherical harmonics,
 implemented in SCALE3 ABSPACK scaling algorithm.
;
_exptl_crystal_colour colorless
_exptl_crystal_density_diffrn 1.265
_exptl_crystal_description block
_exptl_crystal_F_000 1072
_exptl_crystal_size_max 0.206
_exptl_crystal_size_mid 0.157
_exptl_crystal_size_min 0.101
_refine_diff_density_max 0.734
_refine_diff_density_min -0.649
_refine_diff_density_rms 0.050
_refine_ls_extinction_method none
_refine_ls_goodness_of_fit_ref 1.024
_refine_ls_hydrogen_treatment mixed
_refine_ls_matrix_type full
_refine_ls_number_parameters 690
_refine_ls_number_reflns 10482
_refine_ls_number_restraints 453
_refine_ls_restrained_S_all 1.002
_refine_ls_R_factor_all 0.0430
_refine_ls_R_factor_gt 0.0416
_refine_ls_shift/su_max 0.001
_refine_ls_shift/su_mean 0.000
_refine_ls_structure_factor_coef Fsqd
_refine_ls_weighting_details 'w=1/[\s^2^(Fo^2^)+(0.0510P)^2^+1.4490P] where P=(Fo^2^+2Fc^2^)/3'
_refine_ls_weighting_scheme calc
_refine_ls_wR_factor_gt 0.1043
_refine_ls_wR_factor_ref 0.1054
_reflns_Friedel_coverage 0.000
_reflns_number_gt 10030
_reflns_number_total 10482
_reflns_threshold_expression 'I > 2\s(I)'
_cod_data_source_file ja6b05713_si_006.cif
_cod_data_source_block hq-2n-calixpyr-lino2
_cod_original_cell_volume 2650.24(11)
_cod_database_code 4130671
_chemical_oxdiff_formula C35H50N6O8Li1
_shelx_space_group_comment
;
The symmetry employed for this shelxl refinement is uniquely defined
by the following loop, which should always be used as a source of
symmetry information in preference to the above space-group names.
They are only intended as comments.
;
_reflns_odcompleteness_completeness 99.75
_reflns_odcompleteness_iscentric 1
_reflns_odcompleteness_theta 66.49
_olex2_refinement_description
;
1. Fixed Uiso
 At 1.2 times of:
  All C(H) groups, All C(H,H) groups, All N(H) groups
 At 1.5 times of:
  All C(H,H,H) groups, All O(H) groups
2. Restrained distances
 O6-H6
 0.87 with sigma of 0.01
 C50-H6
 1.897416 with sigma of 0.02
 Li23-H6
 2.537507 with sigma of 0.02
3. Uiso/Uaniso restraints and constraints
All non-hydrogen atoms restrained to be isotropic: with sigma of 0.1 and sigma
for terminal atoms of 0.2
4.a Secondary CH2 refined with riding coordinates:
 C21(H21A,H21B), C42(H42A,H42B), C41(H41A,H41B), C22(H22A,H22B)
4.b Aromatic/amide H refined with riding coordinates:
 N1(H1), N3(H3), N2(H2), N4(H4), N8(H8), N5(H5), C8(H8A), C9(H9), C4(H4A),
 C30(H30), C32(H32), C31(H31), C3(H3A), C27(H27), C25(H25), C13(H13), C36(H36),
 C14(H14), C19(H19), C18(H18), C26(H26), C38(H38), C37(H37)
4.c Idealised Me refined as rotating group:
 C48(H48A,H48B,H48C), C47(H47A,H47B,H47C), C45(H45A,H45B,H45C), C46(H46A,H46B,
 H46C), C43(H43A,H43B,H43C), C44(H44A,H44B,H44C), C50(H50A,H50B,H50C), C54(H54A,
 H54B,H54C), C49(H49A,H49B,H49C), C56(H56A,H56B,H56C), C52(H52A,H52B,H52C)
;
_shelx_shelxl_version_number 2014/7
_olex2_date_sample_data_collection 2016-03-05
_olex2_submission_special_instructions 'No special instructions were received'
_oxdiff_exptl_absorpt_empirical_details
;
Empirical correction (ABSPACK) includes:
- Absorption correction using spherical harmonics
- Frame scaling
;
_oxdiff_exptl_absorpt_empirical_full_max 1.583
_oxdiff_exptl_absorpt_empirical_full_min 0.634

loop_
_space_group_symop_operation_xyz
'x, y, z'
'-x, -y, -z'

loop_
_atom_site_label
_atom_site_type_symbol
_atom_site_fract_x
_atom_site_fract_y
_atom_site_fract_z
_atom_site_U_iso_or_equiv
_atom_site_adp_type
_atom_site_occupancy
_atom_site_site_symmetry_order
_atom_site_calc_flag
_atom_site_refinement_flags_posn
O5 O 0.28587(7) 0.61206(6) 0.70146(6) 0.01857(18) Uani 1 1 d .
O2 O 0.27643(7) 0.28257(7) 0.83370(6) 0.01930(18) Uani 1 1 d .
O6 O 0.22447(7) 0.45682(7) 0.94731(6) 0.02191(19) Uani 1 1 d D
H6 H 0.2890(7) 0.4187(12) 0.9548(9) 0.033 Uiso 1 1 d DR
O1 O 0.04900(8) 0.55785(7) 0.82725(7) 0.0262(2) Uani 1 1 d .
N1 N 0.34149(8) 0.76414(7) 0.79620(7) 0.0147(2) Uani 1 1 d .
H1 H 0.3312 0.7088 0.7802 0.018 Uiso 1 1 calc R
O4 O 0.24796(9) 0.47736(8) 0.72769(7) 0.0333(2) Uani 1 1 d .
N3 N 0.18728(8) 0.72280(8) 0.53709(7) 0.0168(2) Uani 1 1 d .
H3 H 0.2096 0.6749 0.5789 0.020 Uiso 1 1 calc R
N2 N 0.09920(8) 0.80218(7) 0.74994(7) 0.0149(2) Uani 1 1 d .
H2 H 0.1503 0.7442 0.7374 0.018 Uiso 1 1 calc R
N7 N 0.05854(8) 0.35463(8) 0.83616(7) 0.0174(2) Uani 1 1 d .
N4 N 0.42834(8) 0.69045(8) 0.58507(7) 0.0157(2) Uani 1 1 d .
H4 H 0.3820 0.6722 0.6208 0.019 Uiso 1 1 calc R
N6 N 0.43107(8) 0.31190(8) 0.93648(7) 0.0175(2) Uani 1 1 d .
N8 N -0.04614(9) 0.49145(8) 0.74947(8) 0.0206(2) Uani 1 1 d .
H8 H -0.0915 0.5084 0.7090 0.025 Uiso 1 1 calc R
N5 N 0.50720(9) 0.43221(8) 0.89440(8) 0.0220(2) Uani 1 1 d .
H5 H 0.4431 0.4740 0.8912 0.026 Uiso 1 1 calc R
N00E N 0.30143(9) 0.52671(8) 0.74542(8) 0.0244(2) Uani 1 1 d .
O3 O 0.67332(10) 0.42703(9) 0.88559(13) 0.0649(5) Uani 1 1 d .
C8 C 0.00105(9) 0.94529(9) 0.81852(8) 0.0160(2) Uani 1 1 d .
H8A H -0.0253 1.0001 0.8601 0.019 Uiso 1 1 calc R
C5 C 0.27159(9) 0.83935(9) 0.85088(8) 0.0147(2) Uani 1 1 d .
C7 C 0.09016(9) 0.86173(9) 0.82357(8) 0.0141(2) Uani 1 1 d .
C10 C 0.01722(9) 0.84580(9) 0.69851(8) 0.0150(2) Uani 1 1 d .
C6 C 0.16944(9) 0.83048(9) 0.89240(8) 0.0147(2) Uani 1 1 d .
C12 C 0.08755(10) 0.79206(9) 0.53908(8) 0.0166(2) Uani 1 1 d .
C9 C -0.04483(9) 0.93510(9) 0.73975(8) 0.0162(2) Uani 1 1 d .
H9 H -0.1072 0.9818 0.7195 0.019 Uiso 1 1 calc R
C34 C 0.25784(10) 0.23270(9) 0.91401(8) 0.0167(2) Uani 1 1 d .
C24 C 0.52009(10) 0.32843(9) 0.91197(8) 0.0173(2) Uani 1 1 d .
C2 C 0.42959(9) 0.78750(9) 0.77003(8) 0.0150(2) Uani 1 1 d .
C48 C 0.18480(10) 0.71973(9) 0.92739(8) 0.0173(2) Uani 1 1 d .
H48A H 0.2078 0.6730 0.8759 0.026 Uiso 1 1 calc GR
H48B H 0.1191 0.7166 0.9577 0.026 Uiso 1 1 calc GR
H48C H 0.2372 0.6994 0.9707 0.026 Uiso 1 1 calc GR
C20 C 0.50656(9) 0.71651(9) 0.61508(8) 0.0161(2) Uani 1 1 d .
C4 C 0.31558(10) 0.91301(9) 0.85819(8) 0.0184(2) Uani 1 1 d .
H4A H 0.2850 0.9749 0.8910 0.022 Uiso 1 1 calc R
C33 C 0.16204(10) 0.21974(9) 0.93240(8) 0.0176(2) Uani 1 1 d .
N9 N -0.15206(12) 0.53732(11) 0.58205(10) 0.0392(3) Uani 1 1 d .
C21 C 0.54114(9) 0.60161(9) 0.75252(8) 0.0159(2) Uani 1 1 d .
H21A H 0.4853 0.5791 0.7356 0.019 Uiso 1 1 calc R
H21B H 0.6075 0.5558 0.7223 0.019 Uiso 1 1 calc R
C30 C 0.31229(10) 0.14860(9) 1.05516(8) 0.0195(2) Uani 1 1 d .
H30 H 0.3634 0.1235 1.0967 0.023 Uiso 1 1 calc R
C35 C 0.08321(10) 0.25569(9) 0.86597(8) 0.0182(2) Uani 1 1 d .
C11 C 0.00500(9) 0.79224(9) 0.61632(8) 0.0159(2) Uani 1 1 d .
C15 C 0.24717(10) 0.73890(9) 0.46084(8) 0.0179(2) Uani 1 1 d .
C1 C 0.52240(9) 0.71295(9) 0.71549(8) 0.0152(2) Uani 1 1 d .
C42 C 0.01562(10) 0.67977(9) 0.64388(8) 0.0171(2) Uani 1 1 d .
H42A H 0.0053 0.6456 0.5907 0.020 Uiso 1 1 calc R
H42B H 0.0870 0.6430 0.6598 0.020 Uiso 1 1 calc R
C40 C -0.01506(10) 0.56854(9) 0.77358(9) 0.0190(2) Uani 1 1 d .
C39 C -0.01586(10) 0.38865(10) 0.78016(9) 0.0194(2) Uani 1 1 d .
C47 C 0.12886(10) 0.90153(9) 0.97415(8) 0.0177(2) Uani 1 1 d .
H47A H 0.1779 0.8792 1.0204 0.027 Uiso 1 1 calc GR
H47B H 0.0613 0.8989 1.0000 0.027 Uiso 1 1 calc GR
H47C H 0.1214 0.9720 0.9543 0.027 Uiso 1 1 calc GR
C28 C 0.43473(10) 0.21435(9) 0.95229(8) 0.0176(2) Uani 1 1 d .
C17 C 0.43292(10) 0.69693(9) 0.49134(8) 0.0179(2) Uani 1 1 d .
C32 C 0.14225(10) 0.17112(9) 1.01449(9) 0.0191(2) Uani 1 1 d .
H32 H 0.0770 0.1625 1.0288 0.023 Uiso 1 1 calc R
C29 C 0.33372(10) 0.19830(9) 0.97464(8) 0.0177(2) Uani 1 1 d .
C41 C -0.06171(10) 0.67016(9) 0.72487(9) 0.0200(3) Uani 1 1 d .
H41A H -0.0763 0.7272 0.7673 0.024 Uiso 1 1 calc R
H41B H -0.1278 0.6739 0.7027 0.024 Uiso 1 1 calc R
C31 C 0.21713(10) 0.13547(9) 1.07515(9) 0.0203(3) Uani 1 1 d .
H31 H 0.2032 0.1021 1.1304 0.024 Uiso 1 1 calc R
C3 C 0.41518(10) 0.87998(9) 0.80775(8) 0.0181(2) Uani 1 1 d .
H3A H 0.4631 0.9156 0.8013 0.022 Uiso 1 1 calc R
C22 C 0.54471(10) 0.58871(9) 0.85613(8) 0.0191(2) Uani 1 1 d .
H22A H 0.5921 0.6211 0.8756 0.023 Uiso 1 1 calc R
H22B H 0.4747 0.6230 0.8875 0.023 Uiso 1 1 calc R
C45 C 0.36670(10) 0.55668(9) 0.46050(9) 0.0209(3) Uani 1 1 d .
H45A H 0.3514 0.5479 0.5262 0.031 Uiso 1 1 calc GR
H45B H 0.4370 0.5108 0.4410 0.031 Uiso 1 1 calc GR
H45C H 0.3167 0.5401 0.4281 0.031 Uiso 1 1 calc GR
C16 C 0.35872(10) 0.66900(9) 0.43875(8) 0.0183(2) Uani 1 1 d .
C46 C 0.61936(10) 0.74033(10) 0.72441(9) 0.0198(3) Uani 1 1 d .
H46A H 0.6094 0.8095 0.6993 0.030 Uiso 1 1 calc GR
H46B H 0.6797 0.6909 0.6908 0.030 Uiso 1 1 calc GR
H46C H 0.6308 0.7381 0.7888 0.030 Uiso 1 1 calc GR
C27 C 0.52716(10) 0.13193(10) 0.94568(9) 0.0223(3) Uani 1 1 d .
H27 H 0.5278 0.0640 0.9585 0.027 Uiso 1 1 calc R
C43 C -0.10239(10) 0.84861(10) 0.58426(9) 0.0206(3) Uani 1 1 d .
H43A H -0.1560 0.8491 0.6339 0.031 Uiso 1 1 calc GR
H43B H -0.1112 0.8134 0.5319 0.031 Uiso 1 1 calc GR
H43C H -0.1085 0.9193 0.5665 0.031 Uiso 1 1 calc GR
C25 C 0.61652(10) 0.24997(10) 0.90235(9) 0.0196(2) Uani 1 1 d .
H25 H 0.6784 0.2643 0.8844 0.023 Uiso 1 1 calc R
C13 C 0.08454(11) 0.85398(10) 0.46288(9) 0.0216(3) Uani 1 1 d .
H13 H 0.0259 0.9093 0.4460 0.026 Uiso 1 1 calc R
C23 C 0.58210(11) 0.47594(10) 0.88174(9) 0.0228(3) Uani 1 1 d .
C36 C 0.03878(11) 0.18953(10) 0.83649(9) 0.0252(3) Uani 1 1 d .
H36 H 0.0591 0.1202 0.8576 0.030 Uiso 1 1 calc R
C14 C 0.18468(11) 0.82064(10) 0.41386(9) 0.0223(3) Uani 1 1 d .
H14 H 0.2049 0.8498 0.3584 0.027 Uiso 1 1 calc R
C19 C 0.56129(11) 0.74046(11) 0.53943(9) 0.0244(3) Uani 1 1 d .
H19 H 0.6196 0.7617 0.5387 0.029 Uiso 1 1 calc R
N10 N 0.27702(14) 1.10550(11) 0.58712(11) 0.0464(4) Uani 1 1 d .
C18 C 0.51496(11) 0.72768(11) 0.46192(9) 0.0261(3) Uani 1 1 d .
H18 H 0.5373 0.7387 0.4003 0.031 Uiso 1 1 calc R
C26 C 0.61849(10) 0.15073(10) 0.91995(9) 0.0234(3) Uani 1 1 d .
H26 H 0.6826 0.0953 0.9144 0.028 Uiso 1 1 calc R
C44 C 0.38969(11) 0.67891(11) 0.33622(9) 0.0248(3) Uani 1 1 d .
H44A H 0.3432 0.6597 0.3015 0.037 Uiso 1 1 calc GR
H44B H 0.4612 0.6334 0.3209 0.037 Uiso 1 1 calc GR
H44C H 0.3843 0.7500 0.3210 0.037 Uiso 1 1 calc GR
N11 N 0.65719(13) 0.00882(12) 0.73774(11) 0.0476(4) Uani 1 1 d .
C38 C -0.06549(11) 0.32721(11) 0.74773(10) 0.0272(3) Uani 1 1 d .
H38 H -0.1179 0.3547 0.7077 0.033 Uiso 1 1 calc R
C37 C -0.03600(12) 0.22580(11) 0.77564(10) 0.0306(3) Uani 1 1 d .
H37 H -0.0663 0.1812 0.7536 0.037 Uiso 1 1 calc R
C55 C -0.15744(12) 0.57679(11) 0.51244(10) 0.0300(3) Uani 1 1 d .
C53 C 0.25222(12) 1.03589(11) 0.60469(10) 0.0302(3) Uani 1 1 d .
C50 C 0.16828(12) 0.46856(12) 1.03540(10) 0.0310(3) Uani 1 1 d D
H50A H 0.0952 0.5087 1.0303 0.047 Uiso 1 1 calc GR
H50B H 0.1969 0.5042 1.0745 0.047 Uiso 1 1 calc GR
H50C H 0.1741 0.4009 1.0620 0.047 Uiso 1 1 calc GR
C54 C 0.22186(13) 0.94642(12) 0.62573(11) 0.0334(3) Uani 1 1 d .
H54A H 0.2135 0.9182 0.5691 0.050 Uiso 1 1 calc GR
H54B H 0.1561 0.9663 0.6649 0.050 Uiso 1 1 calc GR
H54C H 0.2755 0.8945 0.6574 0.050 Uiso 1 1 calc GR
C51 C 0.61247(13) 0.01134(11) 0.67778(11) 0.0334(3) Uani 1 1 d .
C49 C 0.33473(16) 0.21665(13) 0.76226(10) 0.0430(4) Uani 1 1 d .
H49A H 0.4048 0.1794 0.7790 0.065 Uiso 1 1 calc GR
H49B H 0.3388 0.2574 0.7066 0.065 Uiso 1 1 calc GR
H49C H 0.3009 0.1675 0.7518 0.065 Uiso 1 1 calc GR
C56 C -0.16352(17) 0.62787(15) 0.42394(12) 0.0483(5) Uani 1 1 d .
H56A H -0.1933 0.5945 0.3837 0.073 Uiso 1 1 calc GR
H56B H -0.0939 0.6237 0.3976 0.073 Uiso 1 1 calc GR
H56C H -0.2075 0.7000 0.4307 0.073 Uiso 1 1 calc GR
C52 C 0.55334(19) 0.01248(15) 0.60232(13) 0.0549(5) Uani 1 1 d .
H52A H 0.5900 -0.0477 0.5647 0.082 Uiso 1 1 calc GR
H52B H 0.5454 0.0750 0.5654 0.082 Uiso 1 1 calc GR
H52C H 0.4848 0.0108 0.6261 0.082 Uiso 1 1 calc GR
Li23 Li 0.16884(18) 0.43315(17) 0.84112(16) 0.0239(5) Uani 1 1 d D

loop_
_atom_site_aniso_label
_atom_site_aniso_U_11
_atom_site_aniso_U_22
_atom_site_aniso_U_33
_atom_site_aniso_U_23
_atom_site_aniso_U_13
_atom_site_aniso_U_12
O5 0.0206(4) 0.0135(4) 0.0208(4) 0.0006(3) 0.0013(3) -0.0061(3)
O2 0.0204(4) 0.0197(4) 0.0167(4) 0.0029(3) 0.0026(3) -0.0073(4)
O6 0.0187(4) 0.0220(4) 0.0229(5) -0.0036(4) -0.0003(4) -0.0045(4)
O1 0.0299(5) 0.0204(4) 0.0328(5) 0.0039(4) -0.0122(4) -0.0122(4)
N1 0.0151(5) 0.0117(4) 0.0174(5) -0.0035(4) 0.0000(4) -0.0048(4)
O4 0.0513(7) 0.0255(5) 0.0290(5) -0.0024(4) 0.0022(5) -0.0224(5)
N3 0.0189(5) 0.0147(5) 0.0149(5) 0.0003(4) -0.0019(4) -0.0036(4)
N2 0.0145(5) 0.0121(4) 0.0164(5) -0.0030(4) -0.0015(4) -0.0021(4)
N7 0.0178(5) 0.0167(5) 0.0183(5) -0.0007(4) 0.0007(4) -0.0074(4)
N4 0.0161(5) 0.0160(5) 0.0149(5) -0.0011(4) 0.0020(4) -0.0062(4)
N6 0.0188(5) 0.0162(5) 0.0171(5) -0.0011(4) 0.0005(4) -0.0060(4)
N8 0.0215(5) 0.0180(5) 0.0240(5) 0.0014(4) -0.0059(4) -0.0078(4)
N5 0.0190(5) 0.0143(5) 0.0308(6) -0.0016(4) 0.0027(4) -0.0048(4)
N00E 0.0206(6) 0.0181(5) 0.0333(6) 0.0070(4) 0.0011(5) -0.0075(4)
O3 0.0368(7) 0.0287(6) 0.1416(15) 0.0325(8) -0.0497(8) -0.0193(5)
C8 0.0166(6) 0.0124(5) 0.0185(6) -0.0027(4) 0.0010(5) -0.0049(4)
C5 0.0151(6) 0.0131(5) 0.0141(5) -0.0020(4) -0.0014(4) -0.0026(4)
C7 0.0146(5) 0.0127(5) 0.0150(5) -0.0024(4) 0.0014(4) -0.0053(4)
C10 0.0155(6) 0.0134(5) 0.0165(5) 0.0005(4) -0.0017(4) -0.0056(4)
C6 0.0145(6) 0.0135(5) 0.0151(5) -0.0026(4) -0.0002(4) -0.0036(4)
C12 0.0191(6) 0.0133(5) 0.0171(6) -0.0027(4) -0.0042(5) -0.0041(5)
C9 0.0153(6) 0.0126(5) 0.0195(6) 0.0005(4) -0.0013(5) -0.0038(4)
C34 0.0208(6) 0.0127(5) 0.0163(6) -0.0004(4) 0.0017(5) -0.0064(5)
C24 0.0212(6) 0.0165(6) 0.0148(5) -0.0013(4) -0.0011(5) -0.0072(5)
C2 0.0151(6) 0.0142(5) 0.0158(5) -0.0007(4) -0.0008(4) -0.0053(4)
C48 0.0177(6) 0.0152(5) 0.0178(6) 0.0000(4) -0.0003(5) -0.0047(5)
C20 0.0155(6) 0.0129(5) 0.0190(6) -0.0027(4) 0.0016(5) -0.0043(4)
C4 0.0205(6) 0.0146(5) 0.0201(6) -0.0046(4) 0.0005(5) -0.0060(5)
C33 0.0211(6) 0.0131(5) 0.0188(6) -0.0021(4) 0.0004(5) -0.0069(5)
N9 0.0445(8) 0.0410(8) 0.0393(8) 0.0067(6) -0.0194(6) -0.0203(6)
C21 0.0161(6) 0.0130(5) 0.0178(6) -0.0029(4) -0.0007(4) -0.0041(4)
C30 0.0237(6) 0.0156(6) 0.0179(6) 0.0002(4) -0.0015(5) -0.0054(5)
C35 0.0195(6) 0.0177(6) 0.0183(6) -0.0002(5) 0.0021(5) -0.0087(5)
C11 0.0166(6) 0.0127(5) 0.0179(6) -0.0010(4) -0.0036(5) -0.0036(4)
C15 0.0224(6) 0.0166(6) 0.0147(5) -0.0025(4) -0.0016(5) -0.0066(5)
C1 0.0148(6) 0.0135(5) 0.0176(6) -0.0025(4) 0.0013(4) -0.0058(4)
C42 0.0182(6) 0.0133(5) 0.0201(6) -0.0020(4) -0.0028(5) -0.0054(5)
C40 0.0180(6) 0.0177(6) 0.0210(6) -0.0004(5) 0.0015(5) -0.0068(5)
C39 0.0204(6) 0.0184(6) 0.0207(6) 0.0001(5) -0.0004(5) -0.0087(5)
C47 0.0161(6) 0.0188(6) 0.0166(6) -0.0048(5) 0.0001(5) -0.0038(5)
C28 0.0205(6) 0.0175(6) 0.0152(5) -0.0001(4) -0.0019(5) -0.0069(5)
C17 0.0209(6) 0.0157(5) 0.0151(6) -0.0017(4) 0.0017(5) -0.0045(5)
C32 0.0207(6) 0.0160(6) 0.0214(6) -0.0013(5) 0.0031(5) -0.0087(5)
C29 0.0197(6) 0.0137(5) 0.0189(6) -0.0023(4) 0.0013(5) -0.0054(5)
C41 0.0174(6) 0.0160(6) 0.0257(6) 0.0000(5) -0.0013(5) -0.0052(5)
C31 0.0264(7) 0.0160(6) 0.0177(6) 0.0010(5) 0.0021(5) -0.0080(5)
C3 0.0191(6) 0.0157(6) 0.0210(6) -0.0031(5) 0.0006(5) -0.0080(5)
C22 0.0233(6) 0.0165(6) 0.0191(6) -0.0015(5) -0.0032(5) -0.0081(5)
C45 0.0221(6) 0.0168(6) 0.0222(6) -0.0052(5) -0.0006(5) -0.0044(5)
C16 0.0212(6) 0.0174(6) 0.0142(6) -0.0026(4) 0.0008(5) -0.0046(5)
C46 0.0161(6) 0.0200(6) 0.0243(6) -0.0037(5) 0.0013(5) -0.0082(5)
C27 0.0221(6) 0.0157(6) 0.0283(7) 0.0028(5) -0.0038(5) -0.0056(5)
C43 0.0188(6) 0.0188(6) 0.0231(6) -0.0011(5) -0.0064(5) -0.0038(5)
C25 0.0174(6) 0.0211(6) 0.0206(6) -0.0010(5) -0.0019(5) -0.0070(5)
C13 0.0246(7) 0.0182(6) 0.0198(6) 0.0019(5) -0.0054(5) -0.0038(5)
C23 0.0270(7) 0.0204(6) 0.0249(6) 0.0039(5) -0.0114(5) -0.0108(5)
C36 0.0325(7) 0.0205(6) 0.0281(7) 0.0046(5) -0.0068(6) -0.0156(6)
C14 0.0274(7) 0.0209(6) 0.0164(6) 0.0021(5) -0.0018(5) -0.0061(5)
C19 0.0246(7) 0.0294(7) 0.0232(6) -0.0020(5) 0.0033(5) -0.0160(6)
N10 0.0654(10) 0.0377(8) 0.0493(9) 0.0097(7) -0.0225(8) -0.0307(8)
C18 0.0304(7) 0.0328(7) 0.0178(6) -0.0006(5) 0.0043(5) -0.0161(6)
C26 0.0191(6) 0.0184(6) 0.0300(7) 0.0014(5) -0.0045(5) -0.0025(5)
C44 0.0281(7) 0.0289(7) 0.0155(6) -0.0037(5) 0.0018(5) -0.0082(6)
N11 0.0507(9) 0.0436(8) 0.0458(9) -0.0078(7) -0.0103(7) -0.0100(7)
C38 0.0304(7) 0.0268(7) 0.0304(7) 0.0052(6) -0.0118(6) -0.0158(6)
C37 0.0399(8) 0.0267(7) 0.0354(8) 0.0042(6) -0.0136(7) -0.0221(6)
C55 0.0312(8) 0.0272(7) 0.0324(8) -0.0061(6) -0.0084(6) -0.0087(6)
C53 0.0367(8) 0.0276(7) 0.0299(7) 0.0034(6) -0.0140(6) -0.0129(6)
C50 0.0280(7) 0.0379(8) 0.0289(7) -0.0111(6) 0.0059(6) -0.0147(6)
C54 0.0435(9) 0.0280(7) 0.0345(8) 0.0065(6) -0.0114(7) -0.0183(7)
C51 0.0402(9) 0.0231(7) 0.0325(8) -0.0026(6) 0.0011(7) -0.0064(6)
C49 0.0626(12) 0.0348(8) 0.0188(7) -0.0022(6) 0.0113(7) -0.0052(8)
C56 0.0674(13) 0.0420(10) 0.0273(8) -0.0024(7) -0.0034(8) -0.0084(9)
C52 0.0829(15) 0.0360(9) 0.0402(10) 0.0001(7) -0.0248(10) -0.0078(9)
Li23 0.0275(12) 0.0217(11) 0.0256(11) 0.0023(9) -0.0053(9) -0.0119(9)

loop_
_atom_type_symbol
_atom_type_description
_atom_type_scat_dispersion_real
_atom_type_scat_dispersion_imag
_atom_type_scat_source
C C 0.0181 0.0091 'International Tables Vol C Tables 4.2.6.8 and 6.1.1.4'
H H 0.0000 0.0000 'International Tables Vol C Tables 4.2.6.8 and 6.1.1.4'
Li Li 0.0008 0.0003 'International Tables Vol C Tables 4.2.6.8 and 6.1.1.4'
N N 0.0311 0.0180 'International Tables Vol C Tables 4.2.6.8 and 6.1.1.4'
O O 0.0492 0.0322 'International Tables Vol C Tables 4.2.6.8 and 6.1.1.4'

loop_
_geom_angle_atom_site_label_1
_geom_angle_atom_site_label_2
_geom_angle_atom_site_label_3
_geom_angle
C34 O2 C49 114.62(10)
C34 O2 Li23 106.68(9)
C49 O2 Li23 135.17(11)
C50 O6 H6 106.5(9)
C50 O6 Li23 122.54(11)
Li23 O6 H6 117.2(9)
C40 O1 Li23 124.64(11)
C5 N1 H1 124.7
C2 N1 H1 124.7
C2 N1 C5 110.65(10)
N00E O4 Li23 114.19(11)
C12 N3 H3 124.7
C15 N3 H3 124.7
C15 N3 C12 110.68(10)
C7 N2 H2 124.7
C7 N2 C10 110.62(10)
C10 N2 H2 124.7
C35 N7 Li23 119.41(10)
C39 N7 C35 117.11(11)
C39 N7 Li23 120.21(10)
C20 N4 H4 124.7
C20 N4 C17 110.58(10)
C17 N4 H4 124.7
C24 N6 C28 118.13(11)
C40 N8 H8 115.4
C40 N8 C39 129.10(11)
C39 N8 H8 115.4
C24 N5 H5 116.1
C23 N5 H5 116.1
C23 N5 C24 127.77(11)
O4 N00E O5 115.18(11)
C7 C8 H8A 126.0
C7 C8 C9 107.92(10)
C9 C8 H8A 126.0
N1 C5 C6 121.50(10)
C4 C5 N1 106.77(10)
C4 C5 C6 131.71(11)
N2 C7 C8 106.77(10)
N2 C7 C6 121.54(10)
C8 C7 C6 131.69(11)
N2 C10 C11 121.32(10)
C9 C10 N2 107.07(10)
C9 C10 C11 131.51(11)
C5 C6 C7 110.75(9)
C5 C6 C48 110.67(9)
C5 C6 C47 108.58(9)
C7 C6 C48 109.85(9)
C7 C6 C47 109.13(9)
C47 C6 C48 107.79(10)
N3 C12 C11 121.85(10)
C13 C12 N3 106.72(11)
C13 C12 C11 131.41(11)
C8 C9 H9 126.2
C10 C9 C8 107.62(10)
C10 C9 H9 126.2
O2 C34 C33 118.22(11)
O2 C34 C29 119.92(11)
C33 C34 C29 121.85(11)
N6 C24 N5 113.49(11)
N6 C24 C25 123.39(11)
C25 C24 N5 123.10(11)
N1 C2 C1 121.22(10)
C3 C2 N1 106.97(10)
C3 C2 C1 131.65(11)
C6 C48 H48A 109.5
C6 C48 H48B 109.5
C6 C48 H48C 109.5
H48A C48 H48B 109.5
H48A C48 H48C 109.5
H48B C48 H48C 109.5
N4 C20 C1 122.07(10)
C19 C20 N4 106.90(11)
C19 C20 C1 131.01(11)
C5 C4 H4A 126.1
C5 C4 C3 107.80(11)
C3 C4 H4A 126.1
C34 C33 C35 120.74(11)
C34 C33 C32 118.33(11)
C32 C33 C35 120.92(11)
H21A C21 H21B 107.6
C1 C21 H21A 108.6
C1 C21 H21B 108.6
C22 C21 H21A 108.6
C22 C21 H21B 108.6
C22 C21 C1 114.54(9)
C29 C30 H30 119.7
C31 C30 H30 119.7
C31 C30 C29 120.68(12)
N7 C35 C33 116.93(11)
N7 C35 C36 122.59(12)
C36 C35 C33 120.47(11)
C10 C11 C12 110.66(10)
C10 C11 C42 108.88(9)
C10 C11 C43 109.20(10)
C12 C11 C42 109.25(9)
C12 C11 C43 109.08(10)
C43 C11 C42 109.75(10)
N3 C15 C16 121.61(11)
C14 C15 N3 106.78(11)
C14 C15 C16 131.51(12)
C2 C1 C20 111.66(10)
C2 C1 C21 110.00(9)
C2 C1 C46 109.42(10)
C20 C1 C21 108.42(9)
C20 C1 C46 108.52(10)
C46 C1 C21 108.76(10)
C11 C42 H42A 108.8
C11 C42 H42B 108.8
H42A C42 H42B 107.7
C41 C42 C11 113.97(10)
C41 C42 H42A 108.8
C41 C42 H42B 108.8
O1 C40 N8 124.09(12)
O1 C40 C41 120.78(11)
N8 C40 C41 115.05(11)
N7 C39 N8 119.20(11)
N7 C39 C38 123.89(12)
C38 C39 N8 116.90(11)
C6 C47 H47A 109.5
C6 C47 H47B 109.5
C6 C47 H47C 109.5
H47A C47 H47B 109.5
H47A C47 H47C 109.5
H47B C47 H47C 109.5
N6 C28 C29 116.68(11)
N6 C28 C27 122.34(12)
C27 C28 C29 120.95(11)
N4 C17 C16 122.41(11)
C18 C17 N4 106.58(11)
C18 C17 C16 130.97(11)
C33 C32 H32 119.7
C31 C32 C33 120.62(12)
C31 C32 H32 119.7
C34 C29 C28 119.94(11)
C30 C29 C34 118.44(12)
C30 C29 C28 121.62(11)
C42 C41 H41A 109.9
C42 C41 H41B 109.9
C40 C41 C42 108.86(10)
C40 C41 H41A 109.9
C40 C41 H41B 109.9
H41A C41 H41B 108.3
C30 C31 C32 120.07(11)
C30 C31 H31 120.0
C32 C31 H31 120.0
C2 C3 C4 107.79(11)
C2 C3 H3A 126.1
C4 C3 H3A 126.1
C21 C22 H22A 109.8
C21 C22 H22B 109.8
H22A C22 H22B 108.2
C23 C22 C21 109.60(10)
C23 C22 H22A 109.8
C23 C22 H22B 109.8
H45A C45 H45B 109.5
H45A C45 H45C 109.5
H45B C45 H45C 109.5
C16 C45 H45A 109.5
C16 C45 H45B 109.5
C16 C45 H45C 109.5
C15 C16 C45 109.22(10)
C15 C16 C44 108.63(10)
C17 C16 C15 111.95(10)
C17 C16 C45 109.97(10)
C17 C16 C44 108.66(10)
C44 C16 C45 108.33(10)
C1 C46 H46A 109.5
C1 C46 H46B 109.5
C1 C46 H46C 109.5
H46A C46 H46B 109.5
H46A C46 H46C 109.5
H46B C46 H46C 109.5
C28 C27 H27 120.7
C26 C27 C28 118.58(12)
C26 C27 H27 120.7
C11 C43 H43A 109.5
C11 C43 H43B 109.5
C11 C43 H43C 109.5
H43A C43 H43B 109.5
H43A C43 H43C 109.5
H43B C43 H43C 109.5
C24 C25 H25 121.3
C26 C25 C24 117.44(12)
C26 C25 H25 121.3
C12 C13 H13 126.1
C12 C13 C14 107.87(11)
C14 C13 H13 126.1
N5 C23 C22 115.30(11)
O3 C23 N5 122.68(12)
O3 C23 C22 121.89(12)
C35 C36 H36 120.4
C35 C36 C37 119.17(12)
C37 C36 H36 120.4
C15 C14 C13 107.95(11)
C15 C14 H14 126.0
C13 C14 H14 126.0
C20 C19 H19 126.2
C20 C19 C18 107.58(12)
C18 C19 H19 126.2
C17 C18 C19 108.36(11)
C17 C18 H18 125.8
C19 C18 H18 125.8
C27 C26 H26 120.0
C25 C26 C27 120.10(12)
C25 C26 H26 120.0
C16 C44 H44A 109.5
C16 C44 H44B 109.5
C16 C44 H44C 109.5
H44A C44 H44B 109.5
H44A C44 H44C 109.5
H44B C44 H44C 109.5
C39 C38 H38 121.0
C37 C38 C39 118.01(13)
C37 C38 H38 121.0
C36 C37 H37 120.4
C38 C37 C36 119.12(12)
C38 C37 H37 120.4
N9 C55 C56 179.27(18)
N10 C53 C54 179.0(2)
O6 C50 H50A 109.5
O6 C50 H50B 109.5
O6 C50 H50C 109.5
H50A C50 H50B 109.5
H50A C50 H50C 109.5
H50B C50 H50C 109.5
C53 C54 H54A 109.5
C53 C54 H54B 109.5
C53 C54 H54C 109.5
H54A C54 H54B 109.5
H54A C54 H54C 109.5
H54B C54 H54C 109.5
N11 C51 C52 178.2(2)
O2 C49 H49A 109.5
O2 C49 H49B 109.5
O2 C49 H49C 109.5
H49A C49 H49B 109.5
H49A C49 H49C 109.5
H49B C49 H49C 109.5
C55 C56 H56A 109.5
C55 C56 H56B 109.5
C55 C56 H56C 109.5
H56A C56 H56B 109.5
H56A C56 H56C 109.5
H56B C56 H56C 109.5
C51 C52 H52A 109.5
C51 C52 H52B 109.5
C51 C52 H52C 109.5
H52A C52 H52B 109.5
H52A C52 H52C 109.5
H52B C52 H52C 109.5
O2 Li23 N7 82.55(9)
O6 Li23 O2 90.54(10)
O6 Li23 O1 104.14(12)
O6 Li23 O4 107.91(11)
O6 Li23 N7 126.85(12)
O1 Li23 O2 164.40(13)
O1 Li23 O4 89.68(10)
O1 Li23 N7 84.40(10)
O4 Li23 O2 90.76(10)
O4 Li23 N7 124.73(12)

loop_
_geom_bond_atom_site_label_1
_geom_bond_atom_site_label_2
_geom_bond_distance
O5 N00E 1.2823(14)
O2 C34 1.3844(14)
O2 C49 1.4170(18)
O2 Li23 2.106(2)
O6 H6 0.881(8)
O6 C50 1.4249(17)
O6 Li23 1.919(2)
O1 C40 1.2227(16)
O1 Li23 1.959(3)
N1 H1 0.8800
N1 C5 1.3772(15)
N1 C2 1.3759(15)
O4 N00E 1.2273(16)
O4 Li23 2.077(3)
N3 H3 0.8800
N3 C12 1.3791(16)
N3 C15 1.3757(16)
N2 H2 0.8800
N2 C7 1.3742(15)
N2 C10 1.3787(15)
N7 C35 1.3577(16)
N7 C39 1.3351(17)
N7 Li23 2.173(2)
N4 H4 0.8800
N4 C20 1.3791(16)
N4 C17 1.3796(15)
N6 C24 1.3362(17)
N6 C28 1.3481(16)
N8 H8 0.8800
N8 C40 1.3647(16)
N8 C39 1.4067(16)
N5 H5 0.8800
N5 C24 1.4042(16)
N5 C23 1.3637(17)
O3 C23 1.2138(19)
C8 H8A 0.9500
C8 C7 1.3750(17)
C8 C9 1.4257(17)
C5 C6 1.5171(16)
C5 C4 1.3762(17)
C7 C6 1.5177(16)
C10 C9 1.3699(17)
C10 C11 1.5169(16)
C6 C48 1.5466(16)
C6 C47 1.5325(16)
C12 C11 1.5186(17)
C12 C13 1.3739(17)
C9 H9 0.9500
C34 C33 1.3930(18)
C34 C29 1.3979(18)
C24 C25 1.3972(18)
C2 C1 1.5183(16)
C2 C3 1.3728(16)
C48 H48A 0.9800
C48 H48B 0.9800
C48 H48C 0.9800
C20 C1 1.5216(17)
C20 C19 1.3685(18)
C4 H4A 0.9500
C4 C3 1.4240(18)
C33 C35 1.4888(17)
C33 C32 1.4012(17)
N9 C55 1.136(2)
C21 H21A 0.9900
C21 H21B 0.9900
C21 C1 1.5563(16)
C21 C22 1.5370(16)
C30 H30 0.9500
C30 C29 1.3965(17)
C30 C31 1.3874(19)
C35 C36 1.3845(18)
C11 C42 1.5544(16)
C11 C43 1.5352(16)
C15 C16 1.5198(18)
C15 C14 1.3737(18)
C1 C46 1.5375(16)
C42 H42A 0.9900
C42 H42B 0.9900
C42 C41 1.5433(17)
C40 C41 1.5130(17)
C39 C38 1.4013(18)
C47 H47A 0.9800
C47 H47B 0.9800
C47 H47C 0.9800
C28 C29 1.4878(17)
C28 C27 1.3867(18)
C17 C16 1.5189(17)
C17 C18 1.3647(19)
C32 H32 0.9500
C32 C31 1.3894(18)
C41 H41A 0.9900
C41 H41B 0.9900
C31 H31 0.9500
C3 H3A 0.9500
C22 H22A 0.9900
C22 H22B 0.9900
C22 C23 1.5113(17)
C45 H45A 0.9800
C45 H45B 0.9800
C45 H45C 0.9800
C45 C16 1.5451(17)
C16 C44 1.5392(17)
C46 H46A 0.9800
C46 H46B 0.9800
C46 H46C 0.9800
C27 H27 0.9500
C27 C26 1.3846(19)
C43 H43A 0.9800
C43 H43B 0.9800
C43 H43C 0.9800
C25 H25 0.9500
C25 C26 1.3815(18)
C13 H13 0.9500
C13 C14 1.421(2)
C36 H36 0.9500
C36 C37 1.391(2)
C14 H14 0.9500
C19 H19 0.9500
C19 C18 1.4246(19)
N10 C53 1.142(2)
C18 H18 0.9500
C26 H26 0.9500
C44 H44A 0.9800
C44 H44B 0.9800
C44 H44C 0.9800
N11 C51 1.131(2)
C38 H38 0.9500
C38 C37 1.378(2)
C37 H37 0.9500
C55 C56 1.450(2)
C53 C54 1.453(2)
C50 H50A 0.9800
C50 H50B 0.9800
C50 H50C 0.9800
C54 H54A 0.9800
C54 H54B 0.9800
C54 H54C 0.9800
C51 C52 1.454(2)
C49 H49A 0.9800
C49 H49B 0.9800
C49 H49C 0.9800
C56 H56A 0.9800
C56 H56B 0.9800
C56 H56C 0.9800
C52 H52A 0.9800
C52 H52B 0.9800
C52 H52C 0.9800

loop_
_geom_torsion_atom_site_label_1
_geom_torsion_atom_site_label_2
_geom_torsion_atom_site_label_3
_geom_torsion_atom_site_label_4
_geom_torsion
O2 C34 C33 C35 1.92(17)
O2 C34 C33 C32 -178.74(10)
O2 C34 C29 C30 179.79(11)
O2 C34 C29 C28 -0.66(17)
O1 C40 C41 C42 79.96(15)
N1 C5 C6 C7 -80.67(13)
N1 C5 C6 C48 41.40(14)
N1 C5 C6 C47 159.52(10)
N1 C5 C4 C3 -1.00(14)
N1 C2 C1 C20 79.29(13)
N1 C2 C1 C21 -41.14(14)
N1 C2 C1 C46 -160.55(11)
N1 C2 C3 C4 0.12(14)
N3 C12 C11 C10 79.79(13)
N3 C12 C11 C42 -40.08(14)
N3 C12 C11 C43 -160.05(10)
N3 C12 C13 C14 0.32(14)
N3 C15 C16 C17 -81.95(14)
N3 C15 C16 C45 40.09(15)
N3 C15 C16 C44 158.06(11)
N3 C15 C14 C13 -0.40(14)
N2 C7 C6 C5 70.23(13)
N2 C7 C6 C48 -52.32(14)
N2 C7 C6 C47 -170.30(10)
N2 C10 C9 C8 -0.20(13)
N2 C10 C11 C12 -70.44(14)
N2 C10 C11 C42 49.65(14)
N2 C10 C11 C43 169.47(11)
N7 C35 C36 C37 -1.6(2)
N7 C39 C38 C37 0.3(2)
N4 C20 C1 C2 -62.59(14)
N4 C20 C1 C21 58.76(14)
N4 C20 C1 C46 176.73(10)
N4 C20 C19 C18 -0.41(15)
N4 C17 C16 C15 63.35(15)
N4 C17 C16 C45 -58.25(15)
N4 C17 C16 C44 -176.67(11)
N4 C17 C18 C19 -0.13(15)
N6 C24 C25 C26 -0.43(19)
N6 C28 C29 C34 57.33(15)
N6 C28 C29 C30 -123.13(13)
N6 C28 C27 C26 -1.46(19)
N8 C40 C41 C42 -97.01(13)
N8 C39 C38 C37 178.98(13)
N5 C24 C25 C26 -178.68(12)
C8 C7 C6 C5 -110.46(14)
C8 C7 C6 C48 126.99(13)
C8 C7 C6 C47 9.02(17)
C5 N1 C2 C1 175.14(10)
C5 N1 C2 C3 -0.76(13)
C5 C4 C3 C2 0.56(14)
C7 N2 C10 C9 0.40(13)
C7 N2 C10 C11 -176.30(10)
C7 C8 C9 C10 -0.07(14)
C10 N2 C7 C8 -0.44(13)
C10 N2 C7 C6 179.03(10)
C10 C11 C42 C41 56.63(13)
C6 C5 C4 C3 177.40(12)
C12 N3 C15 C16 -176.19(10)
C12 N3 C15 C14 0.62(14)
C12 C11 C42 C41 177.59(10)
C12 C13 C14 C15 0.05(15)
C9 C8 C7 N2 0.30(13)
C9 C8 C7 C6 -179.09(12)
C9 C10 C11 C12 113.77(14)
C9 C10 C11 C42 -126.13(13)
C9 C10 C11 C43 -6.31(18)
C34 C33 C35 N7 -52.41(16)
C34 C33 C35 C36 127.14(14)
C34 C33 C32 C31 -0.96(18)
C24 N6 C28 C29 -176.86(10)
C24 N6 C28 C27 1.27(18)
C24 N5 C23 O3 -0.9(2)
C24 N5 C23 C22 175.07(12)
C24 C25 C26 C27 0.24(19)
C2 N1 C5 C6 -177.49(10)
C2 N1 C5 C4 1.11(13)
C20 N4 C17 C16 177.78(11)
C20 N4 C17 C18 -0.13(14)
C20 C19 C18 C17 0.35(16)
C4 C5 C6 C7 101.13(15)
C4 C5 C6 C48 -136.80(13)
C4 C5 C6 C47 -18.68(17)
C33 C34 C29 C30 0.78(18)
C33 C34 C29 C28 -179.68(11)
C33 C35 C36 C37 178.86(13)
C33 C32 C31 C30 0.55(19)
C21 C22 C23 N5 -85.52(14)
C21 C22 C23 O3 90.52(18)
C35 N7 C39 N8 178.24(11)
C35 N7 C39 C38 -3.09(19)
C35 C33 C32 C31 178.38(11)
C35 C36 C37 C38 -1.3(2)
C11 C10 C9 C8 176.04(12)
C11 C12 C13 C14 179.11(12)
C11 C42 C41 C40 -153.02(10)
C15 N3 C12 C11 -179.52(10)
C15 N3 C12 C13 -0.59(13)
C1 C2 C3 C4 -175.19(12)
C1 C20 C19 C18 177.79(12)
C1 C21 C22 C23 -169.87(10)
C40 N8 C39 N7 -5.1(2)
C40 N8 C39 C38 176.13(13)
C39 N7 C35 C33 -176.71(11)
C39 N7 C35 C36 3.75(18)
C39 N8 C40 O1 1.6(2)
C39 N8 C40 C41 178.46(12)
C39 C38 C37 C36 2.0(2)
C28 N6 C24 N5 178.09(10)
C28 N6 C24 C25 -0.31(18)
C28 C27 C26 C25 0.7(2)
C17 N4 C20 C1 -178.05(10)
C17 N4 C20 C19 0.34(14)
C32 C33 C35 N7 128.27(12)
C32 C33 C35 C36 -52.19(18)
C29 C34 C33 C35 -179.05(11)
C29 C34 C33 C32 0.29(18)
C29 C30 C31 C32 0.55(19)
C29 C28 C27 C26 176.60(12)
C31 C30 C29 C34 -1.20(18)
C31 C30 C29 C28 179.27(11)
C3 C2 C1 C20 -105.95(15)
C3 C2 C1 C21 133.62(13)
C3 C2 C1 C46 14.20(18)
C22 C21 C1 C2 -50.21(13)
C22 C21 C1 C20 -172.57(10)
C22 C21 C1 C46 69.61(13)
C16 C15 C14 C13 175.96(12)
C16 C17 C18 C19 -177.79(13)
C27 C28 C29 C34 -120.83(13)
C27 C28 C29 C30 58.71(17)
C43 C11 C42 C41 -62.85(13)
C13 C12 C11 C10 -98.84(15)
C13 C12 C11 C42 141.29(13)
C13 C12 C11 C43 21.32(18)
C23 N5 C24 N6 169.19(12)
C23 N5 C24 C25 -12.4(2)
C14 C15 C16 C17 102.14(15)
C14 C15 C16 C45 -135.83(14)
C14 C15 C16 C44 -17.86(19)
C19 C20 C1 C2 119.44(15)
C19 C20 C1 C21 -119.21(14)
C19 C20 C1 C46 -1.24(18)
C18 C17 C16 C15 -119.30(15)
C18 C17 C16 C45 119.09(15)
C18 C17 C16 C44 0.67(19)
C49 O2 C34 C33 -98.96(15)
C49 O2 C34 C29 81.99(16)
Li23 O2 C34 C33 63.14(13)
Li23 O2 C34 C29 -115.91(12)
Li23 O1 C40 N8 33.9(2)
Li23 O1 C40 C41 -142.76(13)
Li23 O4 N00E O5 -127.83(12)
Li23 N7 C35 C33 23.67(16)
Li23 N7 C35 C36 -155.87(13)
Li23 N7 C39 N8 -22.31(17)
Li23 N7 C39 C38 156.36(13)
